data_7122519
loop_
_publ_author_name
'Francuz, Jovana'
'Popsavin, Mirjana'
'Djoki\'c, Sanja'
'Koji\'c, Vesna'
'Srdi\'c-Raji\'c, Tatjana'
'Rodi\'c, Marko V'
'Jakimov, Dimitar'
'Popsavin, Velimir'

_publ_section_title
;
 Novel <i>O</i>-methyl goniofufurone and 7-<i>epi</i>-goniofufurone
 derivatives: synthesis, <i>in vitro</i> cytotoxicity and SAR analysis.
;
_journal_issue 12
_journal_name_full MedChemComm
_journal_page_first 2017
_journal_page_last 2027
_journal_paper_doi 10.1039/c8md00431e
_journal_volume 9
_journal_year 2018
_chemical_absolute_configuration syn
_chemical_compound_source synthetic
_chemical_formula_moiety 'C15 H18 O5'
_chemical_formula_sum 'C15 H18 O5'
_chemical_formula_weight 278.29
_chemical_melting_point 369
_chemical_name_common 3,6-Anhydro-2-deoxy-5,7-di-O-methyl-7-C-phenyl-D-glycero-D-ido-heptono-1,4-lactone
_chemical_name_systematic 3,6-Anhydro-2-deoxy-5,7-di-O-methyl-7-C-phenyl-D-glycero-D-ido-heptono-1,4-lactone
_space_group_IT_number 19
_space_group_name_Hall 'P 2ac 2ab'
_space_group_name_H-M_alt 'P 21 21 21'
_symmetry_cell_setting orthorhombic
_symmetry_Int_Tables_number 19
_symmetry_space_group_name_Hall 'P 2ac 2ab'
_symmetry_space_group_name_H-M 'P 21 21 21'
_atom_sites_solution_hydrogens geom
_atom_sites_solution_primary dual
_atom_sites_solution_secondary dual
_audit_creation_date 2015-10-10T17:21:57-00:00
_audit_creation_method 'WinGX routine CIF_UPDATE'
_audit_update_record
;
2018-05-15 deposited with the CCDC.
2018-10-24 downloaded from the CCDC.
;
_cell_angle_alpha 90
_cell_angle_beta 90
_cell_angle_gamma 90
_cell_formula_units_Z 4
_cell_length_a 8.2861(10)
_cell_length_b 9.8316(10)
_cell_length_c 18.092(2)
_cell_measurement_reflns_used 1137
_cell_measurement_temperature 294(2)
_cell_measurement_theta_max 23.051
_cell_measurement_theta_min 3.331
_cell_volume 1473.9(3)
_computing_cell_refinement
;
        CrysAlisPro, Agilent Technologies,
        Version 1.171.37.35 (release 13-08-2014 CrysAlis171 .NET)
        (compiled Aug 13 2014,18:06:01)
;
_computing_data_collection
;
        CrysAlisPro, Agilent Technologies,
        Version 1.171.37.35 (release 13-08-2014 CrysAlis171 .NET)
        (compiled Aug 13 2014,18:06:01)
;
_computing_data_reduction
;
        CrysAlisPro, Agilent Technologies,
        Version 1.171.37.35 (release 13-08-2014 CrysAlis171 .NET)
        (compiled Aug 13 2014,18:06:01)
;
_computing_molecular_graphics 'Mercury CSD (Macrae et al., 2008)'
_computing_publication_material 'SHELXLE (H\"ubschle et al., 2011)'
_computing_structure_refinement 'SHELXL-2014/7 (Sheldrick, 2014)'
_computing_structure_solution 'SHELXT 2014/5 (Sheldrick, 2015a)'
_diffrn_ambient_temperature 294(2)
_diffrn_detector 'CCD area detector'
_diffrn_detector_area_resol_mean 16.328
_diffrn_detector_type 'Sapphire3 (Oxford Diffraction)'
_diffrn_measured_fraction_theta_full 0.999
_diffrn_measured_fraction_theta_max 0.999
_diffrn_measurement_device '\k-geometry diffractometer'
_diffrn_measurement_device_type 'Gemini S (Oxford Diffraction)'
_diffrn_measurement_method '\w scans'
_diffrn_measurement_specimen_support 'glass fiber'
_diffrn_orient_matrix_UB_11 -0.0413103
_diffrn_orient_matrix_UB_12 -0.0554914
_diffrn_orient_matrix_UB_13 0.0164407
_diffrn_orient_matrix_UB_21 0.068585
_diffrn_orient_matrix_UB_22 -0.0419505
_diffrn_orient_matrix_UB_23 -0.0055678
_diffrn_orient_matrix_UB_31 0.030456
_diffrn_orient_matrix_UB_32 0.0191865
_diffrn_orient_matrix_UB_33 0.0351125
_diffrn_radiation_monochromator graphite
_diffrn_radiation_probe x-ray
_diffrn_radiation_type MoK\a
_diffrn_radiation_wavelength 0.71073
_diffrn_reflns_av_R_equivalents 0.124
_diffrn_reflns_av_unetI/netI 0.0651
_diffrn_reflns_Laue_measured_fraction_full 0.999
_diffrn_reflns_Laue_measured_fraction_max 0.999
_diffrn_reflns_limit_h_max 8
_diffrn_reflns_limit_h_min -9
_diffrn_reflns_limit_k_max 7
_diffrn_reflns_limit_k_min -11
_diffrn_reflns_limit_l_max 19
_diffrn_reflns_limit_l_min -21
_diffrn_reflns_number 4375
_diffrn_reflns_point_group_measured_fraction_full 1
_diffrn_reflns_point_group_measured_fraction_max 0.999
_diffrn_reflns_theta_full 24.404
_diffrn_reflns_theta_max 24.404
_diffrn_reflns_theta_min 2.704
_diffrn_source 'fine focus sealed X-ray tube'
_diffrn_source_type 'Enhance (Mo) (Oxford Diffraction)'
_exptl_absorpt_coefficient_mu 0.094
_exptl_absorpt_correction_T_max 0.995
_exptl_absorpt_correction_T_min 0.938
_exptl_absorpt_correction_type analytical
_exptl_absorpt_process_details
;
        CrysAlisPro, Agilent Technologies,
        Version 1.171.37.35 (release 13-08-2014 CrysAlis171 .NET)
        (compiled Aug 13 2014,18:06:01)

 Analytical numeric absorption correction using a multifaceted crystal
 model based on expressions derived by R.C. Clark & J.S. Reid
 (Clark, R. C. & Reid, J. S. (1995). Acta Cryst. A51, 887-897), followed by
 empirical absorption correction using spherical harmonics,
 implemented in SCALE3 ABSPACK scaling algorithm.
;
_exptl_crystal_colour colourless
_exptl_crystal_density_diffrn 1.254
_exptl_crystal_description plate
_exptl_crystal_F_000 592
_exptl_crystal_size_max 0.65
_exptl_crystal_size_mid 0.36
_exptl_crystal_size_min 0.03
_refine_diff_density_max 0.361
_refine_diff_density_min -0.589
_refine_diff_density_rms 0.165
_refine_ls_abs_structure_details
; The absolute structure parameter is meaningless because the compound is a 
 weak anomalous scatterer.

#_refine_ls_abs_structure_details
#;
# Flack x determined using 452 quotients [(I+)-(I-)]/[(I+)+(I-)]
# (Parsons, Flack and Wagner, Acta Cryst. B69 (2013) 249-259).
#;
#_refine_ls_abs_structure_Flack          -0.7(10)
;
_refine_ls_extinction_coef 6.3(6)
_refine_ls_extinction_expression Fc^*^=kFc[1+0.001xFc^2^\l^3^/sin(2\q)]^-1/4^
_refine_ls_extinction_method 'SHELXL-2014/7 (Sheldrick 2014'
_refine_ls_goodness_of_fit_ref 1.09
_refine_ls_hydrogen_treatment constr
_refine_ls_matrix_type full
_refine_ls_number_parameters 183
_refine_ls_number_reflns 2428
_refine_ls_number_restraints 11
_refine_ls_restrained_S_all 1.096
_refine_ls_R_factor_all 0.1383
_refine_ls_R_factor_gt 0.1193
_refine_ls_shift/su_max 0
_refine_ls_shift/su_mean 0
_refine_ls_structure_factor_coef Fsqd
_refine_ls_weighting_details 'w=1/[\s^2^(Fo^2^)+(0.1484P)^2^] where P=(Fo^2^+2Fc^2^)/3'
_refine_ls_weighting_scheme calc
_refine_ls_wR_factor_gt 0.237
_refine_ls_wR_factor_ref 0.268
_reflns_Friedel_coverage 0.712
_reflns_Friedel_fraction_full 1
_reflns_Friedel_fraction_max 1
_reflns_number_gt 1631
_reflns_number_total 2428
_reflns_threshold_expression 'I > 2\s(I)'
_cod_data_source_file c8md00431e2.cif
_cod_data_source_block 5
_cod_depositor_comments 'Adding full bibliography for 7122519--7122524.cif.'
_cod_database_code 7122519
_shelx_space_group_comment
;
The symmetry employed for this shelxl refinement is uniquely defined
by the following loop, which should always be used as a source of
symmetry information in preference to the above space-group names.
        They are only intended as comments.
;
_cell_oxdiff_length_a 8.2802(17)
_cell_oxdiff_length_b 9.8294(11)
_cell_oxdiff_length_c 18.1090(19)
_cell_oxdiff_angle_alpha 89.897(9)
_cell_oxdiff_angle_beta 90.143(12)
_cell_oxdiff_angle_gamma 89.996(12)
_cell_oxdiff_volume 1473.9(4)
_cell_oxdiff_measurement_reflns_used 1137
_shelx_shelxl_version_number 2014/7

loop_
_symmetry_equiv_pos_as_xyz
'x, y, z'
'-x+1/2, -y, z+1/2'
'-x, y+1/2, -z+1/2'
'x+1/2, -y+1/2, -z'

loop_
_atom_site_label
_atom_site_type_symbol
_atom_site_fract_x
_atom_site_fract_y
_atom_site_fract_z
_atom_site_U_iso_or_equiv
_atom_site_adp_type
_atom_site_occupancy
_atom_site_site_symmetry_order
_atom_site_calc_flag
_atom_site_refinement_flags_posn
_atom_site_refinement_flags_adp
O1 O 1.0367(10) 0.4243(9) 0.3027(4) 0.170(3) Uani 1 1 d . .
O2 O 0.7859(8) 0.4618(6) 0.3404(2) 0.1188(19) Uani 1 1 d D .
O3 O 0.4761(6) 0.4585(5) 0.4810(2) 0.1087(18) Uani 1 1 d . .
O4 O 0.7949(8) 0.3510(5) 0.5003(2) 0.123(2) Uani 1 1 d . .
O5 O 0.6796(5) 0.6744(4) 0.5732(2) 0.1045(18) Uani 1 1 d . .
C1 C 0.9214(14) 0.3879(11) 0.3399(5) 0.129(3) Uani 1 1 d . .
C15 C 0.6022(11) 0.7231(9) 0.6350(6) 0.142(3) Uani 1 1 d . .
H15A H 0.6704 0.7112 0.6774 0.213 Uiso 1 1 calc R U
H15B H 0.5033 0.6741 0.6422 0.213 Uiso 1 1 calc R U
H15C H 0.579 0.8181 0.6286 0.213 Uiso 1 1 calc R U
C2 C 0.9014(12) 0.2633(7) 0.3861(4) 0.124(3) Uani 1 1 d . .
H2A H 0.994 0.2497 0.418 0.148 Uiso 1 1 calc R U
H2B H 0.8869 0.1833 0.3554 0.148 Uiso 1 1 calc R U
C3 C 0.7516(11) 0.2929(7) 0.4306(3) 0.108(2) Uani 1 1 d . .
H3 H 0.6841 0.2118 0.4366 0.129 Uiso 1 1 calc R U
C4 C 0.6654(8) 0.4033(6) 0.3879(4) 0.103(2) Uani 1 1 d D .
H4 H 0.5728 0.3682 0.3601 0.123 Uiso 1 1 calc R U
C5 C 0.6157(8) 0.5026(6) 0.4472(4) 0.0934(19) Uani 1 1 d . .
H5 H 0.6035 0.5948 0.4274 0.112 Uiso 1 1 calc R U
C6 C 0.7547(8) 0.4935(6) 0.5001(3) 0.0920(19) Uani 1 1 d . .
H6 H 0.846 0.5458 0.4806 0.11 Uiso 1 1 calc R U
C7 C 0.7236(8) 0.5346(6) 0.5790(3) 0.0900(19) Uani 1 1 d . .
H7 H 0.6324 0.4824 0.5986 0.108 Uiso 1 1 calc R U
C8 C 0.8685(8) 0.5143(7) 0.6278(3) 0.097(2) Uani 1 1 d D .
C9 C 1.0054(8) 0.5923(8) 0.6189(6) 0.131(3) Uani 1 1 d D .
H9 H 1.0098 0.6557 0.5809 0.157 Uiso 1 1 calc R U
C10 C 1.1344(11) 0.5781(12) 0.6650(7) 0.159(4) Uani 1 1 d D .
H10 H 1.2218 0.6372 0.6614 0.191 Uiso 1 1 calc R U
C11 C 1.1346(13) 0.4779(12) 0.7158(5) 0.155(4) Uani 1 1 d D .
H11 H 1.225 0.4644 0.7454 0.186 Uiso 1 1 calc R U
C12 C 1.0041(12) 0.3968(12) 0.7241(4) 0.142(4) Uani 1 1 d D .
H12 H 1.0044 0.3284 0.7596 0.17 Uiso 1 1 calc R U
C13 C 0.8715(10) 0.4153(9) 0.6802(3) 0.118(3) Uani 1 1 d D .
H13 H 0.7821 0.3592 0.6862 0.141 Uiso 1 1 calc R U
C14 C 0.3313(10) 0.4922(14) 0.4449(6) 0.153(4) Uani 1 1 d . .
H14A H 0.2416 0.4573 0.4726 0.184 Uiso 1 1 calc R U
H14B H 0.3224 0.5893 0.4411 0.184 Uiso 1 1 calc R U
H14C H 0.3311 0.4531 0.3963 0.184 Uiso 1 1 calc R U

loop_
_atom_site_aniso_label
_atom_site_aniso_U_11
_atom_site_aniso_U_22
_atom_site_aniso_U_33
_atom_site_aniso_U_23
_atom_site_aniso_U_13
_atom_site_aniso_U_12
O1 0.149(5) 0.205(8) 0.157(5) -0.043(5) 0.014(5) -0.019(6)
O2 0.144(4) 0.118(4) 0.094(3) 0.012(2) -0.011(3) 0.006(4)
O3 0.113(3) 0.100(3) 0.113(3) 0.017(2) -0.021(3) -0.006(3)
O4 0.178(5) 0.088(3) 0.103(3) -0.012(2) -0.041(3) 0.039(3)
O5 0.116(3) 0.078(3) 0.120(3) -0.008(2) 0.016(3) -0.001(2)
C1 0.132(7) 0.145(8) 0.111(5) -0.038(5) -0.013(5) -0.006(7)
C15 0.140(6) 0.109(6) 0.178(7) -0.021(5) 0.060(6) -0.004(6)
C2 0.156(7) 0.102(5) 0.113(4) -0.025(4) -0.032(5) 0.025(5)
C3 0.148(6) 0.077(3) 0.098(4) -0.012(3) -0.026(4) 0.010(4)
C4 0.118(5) 0.091(4) 0.099(4) 0.006(3) -0.026(4) -0.001(4)
C5 0.099(4) 0.079(4) 0.102(4) 0.015(3) -0.013(3) -0.008(3)
C6 0.118(4) 0.071(3) 0.088(3) -0.001(2) -0.007(4) 0.006(3)
C7 0.091(4) 0.076(3) 0.103(4) 0.001(3) -0.006(3) -0.010(3)
C8 0.107(5) 0.085(4) 0.098(4) -0.022(3) -0.001(3) 0.001(4)
C9 0.095(5) 0.105(5) 0.191(8) -0.023(5) -0.010(6) -0.016(4)
C10 0.101(6) 0.157(10) 0.219(12) -0.057(9) -0.014(8) -0.012(6)
C11 0.121(7) 0.201(12) 0.143(7) -0.076(8) -0.024(7) 0.036(9)
C12 0.155(8) 0.182(10) 0.089(4) -0.014(5) -0.022(5) 0.042(8)
C13 0.136(6) 0.138(6) 0.080(3) -0.005(4) 0.002(4) -0.006(5)
C14 0.112(5) 0.173(10) 0.174(8) 0.054(8) -0.021(6) 0.008(6)

loop_
_atom_type_symbol
_atom_type_description
_atom_type_scat_dispersion_real
_atom_type_scat_dispersion_imag
_atom_type_scat_source
C C 0.0033 0.0016 'International Tables Vol C Tables 4.2.6.8 and 6.1.1.4'
H H 0 0 'International Tables Vol C Tables 4.2.6.8 and 6.1.1.4'
O O 0.0106 0.006 'International Tables Vol C Tables 4.2.6.8 and 6.1.1.4'

loop_
_exptl_crystal_face_index_h
_exptl_crystal_face_index_k
_exptl_crystal_face_index_l
_exptl_crystal_face_perp_dist
0 5 3 0.2029
0 -5 -3 0.1659
5 -2 -2 0.2578
-1 1 0 0.206
5 -1 1 0.2678
-5 0 -2 0.3333
0 0 26 0.0139
5 4 1 0.3447
0 2 -25 0.0313
1 1 -45 0.0147
0 0 -26 0.0279
-1 -1 45 0.0287

loop_
_geom_angle_atom_site_label_1
_geom_angle_atom_site_label_2
_geom_angle_atom_site_label_3
_geom_angle
C1 O2 C4 111.8(6)
C5 O3 C14 115.8(5)
C3 O4 C6 109.2(4)
C15 O5 C7 113.3(6)
O1 C1 O2 120.1(10)
O1 C1 C2 129.4(11)
O2 C1 C2 110.4(9)
O5 C15 H15A 109.5
O5 C15 H15B 109.5
H15A C15 H15B 109.5
O5 C15 H15C 109.5
H15A C15 H15C 109.5
H15B C15 H15C 109.5
C1 C2 C3 103.4(7)
C1 C2 H2A 111.1
C3 C2 H2A 111.1
C1 C2 H2B 111.1
C3 C2 H2B 111.1
H2A C2 H2B 109
O4 C3 C2 110.0(7)
O4 C3 C4 106.4(5)
C2 C3 C4 104.7(6)
O4 C3 H3 111.8
C2 C3 H3 111.8
C4 C3 H3 111.8
O2 C4 C5 110.9(5)
O2 C4 C3 105.3(6)
C5 C4 C3 103.3(5)
O2 C4 H4 112.3
C5 C4 H4 112.3
C3 C4 H4 112.3
O3 C5 C6 110.0(5)
O3 C5 C4 110.0(6)
C6 C5 C4 101.9(5)
O3 C5 H5 111.5
C6 C5 H5 111.5
C4 C5 H5 111.5
O4 C6 C5 103.7(5)
O4 C6 C7 107.4(5)
C5 C6 C7 117.2(6)
O4 C6 H6 109.4
C5 C6 H6 109.4
C7 C6 H6 109.4
O5 C7 C8 112.1(5)
O5 C7 C6 103.5(5)
C8 C7 C6 112.6(5)
O5 C7 H7 109.5
C8 C7 H7 109.5
C6 C7 H7 109.5
C13 C8 C9 117.7(7)
C13 C8 C7 121.3(6)
C9 C8 C7 121.0(7)
C10 C9 C8 121.2(9)
C10 C9 H9 119.4
C8 C9 H9 119.4
C11 C10 C9 119.5(10)
C11 C10 H10 120.2
C9 C10 H10 120.2
C10 C11 C12 120.4(10)
C10 C11 H11 119.8
C12 C11 H11 119.8
C11 C12 C13 120.0(9)
C11 C12 H12 120
C13 C12 H12 120
C8 C13 C12 121.0(8)
C8 C13 H13 119.5
C12 C13 H13 119.5
O3 C14 H14A 109.5
O3 C14 H14B 109.5
H14A C14 H14B 109.5
O3 C14 H14C 109.5
H14A C14 H14C 109.5
H14B C14 H14C 109.5

loop_
_geom_bond_atom_site_label_1
_geom_bond_atom_site_label_2
_geom_bond_distance
O1 C1 1.222(12)
O2 C1 1.337(11)
O2 C4 1.437(7)
O3 C5 1.379(8)
O3 C14 1.406(9)
O4 C3 1.429(8)
O4 C6 1.441(8)
O5 C15 1.376(10)
O5 C7 1.425(7)
C1 C2 1.492(13)
C15 H15A 0.96
C15 H15B 0.96
C15 H15C 0.96
C2 C3 1.508(12)
C2 H2A 0.97
C2 H2B 0.97
C3 C4 1.512(9)
C3 H3 0.98
C4 C5 1.508(10)
C4 H4 0.98
C5 C6 1.501(9)
C5 H5 0.98
C6 C7 1.505(9)
C6 H6 0.98
C7 C8 1.504(9)
C7 H7 0.98
C8 C13 1.359(11)
C8 C9 1.378(8)
C9 C10 1.362(8)
C9 H9 0.93
C10 C11 1.348(9)
C10 H10 0.93
C11 C12 1.352(9)
C11 H11 0.93
C12 C13 1.368(8)
C12 H12 0.93
C13 H13 0.93
C14 H14A 0.96
C14 H14B 0.96
C14 H14C 0.96

loop_
_geom_torsion_atom_site_label_1
_geom_torsion_atom_site_label_2
_geom_torsion_atom_site_label_3
_geom_torsion_atom_site_label_4
_geom_torsion
C4 O2 C1 O1 -179.3(7)
C4 O2 C1 C2 2.9(8)
O1 C1 C2 C3 167.6(8)
O2 C1 C2 C3 -15.0(8)
C6 O4 C3 C2 107.3(7)
C6 O4 C3 C4 -5.6(9)
C1 C2 C3 O4 -93.7(7)
C1 C2 C3 C4 20.3(7)
C1 O2 C4 C5 121.5(6)
C1 O2 C4 C3 10.5(7)
O4 C3 C4 O2 97.3(7)
C2 C3 C4 O2 -19.1(7)
O4 C3 C4 C5 -19.0(8)
C2 C3 C4 C5 -135.5(5)
C14 O3 C5 C6 164.9(8)
C14 O3 C5 C4 -83.6(9)
O2 C4 C5 O3 166.1(5)
C3 C4 C5 O3 -81.5(6)
O2 C4 C5 C6 -77.2(5)
C3 C4 C5 C6 35.1(7)
C3 O4 C6 C5 28.1(8)
C3 O4 C6 C7 152.8(7)
O3 C5 C6 O4 77.7(6)
C4 C5 C6 O4 -38.9(6)
O3 C5 C6 C7 -40.3(8)
C4 C5 C6 C7 -157.0(5)
C15 O5 C7 C8 -75.9(8)
C15 O5 C7 C6 162.6(6)
O4 C6 C7 O5 -178.0(5)
C5 C6 C7 O5 -61.9(7)
O4 C6 C7 C8 60.8(7)
C5 C6 C7 C8 176.9(5)
O5 C7 C8 C13 134.1(6)
C6 C7 C8 C13 -109.7(7)
O5 C7 C8 C9 -48.3(9)
C6 C7 C8 C9 67.8(8)
C13 C8 C9 C10 -5.2(11)
C7 C8 C9 C10 177.2(7)
C8 C9 C10 C11 6.1(14)
C9 C10 C11 C12 -3.8(16)
C10 C11 C12 C13 0.7(15)
C9 C8 C13 C12 2.0(11)
C7 C8 C13 C12 179.6(7)
C11 C12 C13 C8 0.2(13)
